data_2011805
loop_
_publ_author_name
'Cowan, John A.'
'Howard, J. A. K.'
'Leech, M. A.'

_publ_section_title
;
 The 1:1 adduct of 2,5-dihydroxy-1,4-benzoquinone with 4,4'-bipyridine
;
_journal_issue 3
_journal_name_full 'Acta Crystallographica Section C'
_journal_page_first 302
_journal_page_last 303
_journal_paper_doi 10.1107/S0108270100019077
_journal_volume 57
_journal_year 2001
_chemical_formula_moiety 'C6 H4 O4 , C10 H8 N2'
_chemical_formula_sum 'C16 H12 N2 O4'
_chemical_formula_weight 296.28
_chemical_name_systematic
;
2,5-Dihydroxy-1,4-benzoquinone--4,4'-bipyridine (1/1)
;
_space_group_IT_number 15
_symmetry_cell_setting monoclinic
_symmetry_space_group_name_Hall '-C 2yc'
_symmetry_space_group_name_H-M 'C 1 2/c 1'
_audit_creation_method SHELXL97
_cell_angle_alpha 90
_cell_angle_beta 92.843(5)
_cell_angle_gamma 90
_cell_formula_units_Z 4
_cell_length_a 20.8676(17)
_cell_length_b 7.0151(7)
_cell_length_c 9.1087(8)
_cell_measurement_reflns_used 932
_cell_measurement_temperature 150(2)
_cell_measurement_theta_max 29.49
_cell_measurement_theta_min 13.70
_cell_volume 1331.8(2)
_computing_cell_refinement SMART
_computing_data_collection 'SMART (Bruker, 1997)'
_computing_data_reduction 'SAINT (Bruker, 1997)'
_computing_structure_refinement 'SHELXL97 (Sheldrick, 1997)'
_computing_structure_solution 'SHELXS97 (Sheldrick, 1997)'
_diffrn_ambient_temperature 150(2)
_diffrn_measured_fraction_theta_full 1.000
_diffrn_measured_fraction_theta_max 1.000
_diffrn_measurement_device_type 'Bruker SMART CCD'
_diffrn_measurement_method '\w scans'
_diffrn_radiation_monochromator graphite
_diffrn_radiation_source 'fine-focus sealed tube'
_diffrn_radiation_type MoK\a
_diffrn_radiation_wavelength .71073
_diffrn_reflns_av_R_equivalents .060
_diffrn_reflns_av_sigmaI/netI .032
_diffrn_reflns_limit_h_max 27
_diffrn_reflns_limit_h_min -26
_diffrn_reflns_limit_k_max 9
_diffrn_reflns_limit_k_min -9
_diffrn_reflns_limit_l_max 11
_diffrn_reflns_limit_l_min -11
_diffrn_reflns_number 6874
_diffrn_reflns_theta_full 27.48
_diffrn_reflns_theta_max 27.48
_diffrn_reflns_theta_min 1.95
_diffrn_standards_number 0
_exptl_absorpt_coefficient_mu .108
_exptl_absorpt_correction_type none
_exptl_crystal_colour orange
_exptl_crystal_density_diffrn 1.478
_exptl_crystal_density_meas ?
_exptl_crystal_density_method 'not measured'
_exptl_crystal_description needle
_exptl_crystal_F_000 616
_exptl_crystal_size_max .54
_exptl_crystal_size_mid .20
_exptl_crystal_size_min .12
_refine_diff_density_max .29
_refine_diff_density_min -.22
_refine_ls_extinction_method none
_refine_ls_goodness_of_fit_ref 1.062
_refine_ls_hydrogen_treatment refall
_refine_ls_matrix_type full
_refine_ls_number_parameters 124
_refine_ls_number_reflns 1520
_refine_ls_number_restraints 0
_refine_ls_restrained_S_all 1.062
_refine_ls_R_factor_all .049
_refine_ls_R_factor_gt .041
_refine_ls_shift/su_max <0.001
_refine_ls_shift/su_mean .000
_refine_ls_structure_factor_coef Fsqd
_refine_ls_weighting_details 'calc w = 1/[\s^2^(Fo^2^)+(0.0652P)^2^+0.6747P] where P=(Fo^2^+2Fc^2^)/3'
_refine_ls_weighting_scheme calc
_refine_ls_wR_factor_ref .113
_reflns_number_gt 1286
_reflns_number_total 1520
_reflns_threshold_expression I>2\s(I)
_cod_data_source_file gd1125.cif
_cod_data_source_block I
_cod_depositor_comments
;
The following automatic conversions were performed:
'_symmetry_cell_setting' value 'Monoclinic' changed to 'monoclinic'
according to '/home/saulius/struct/CIF-dictionaries/cif_core.dic'
dictionary named 'cif_core.dic' version 2.4.1 from 2010-06-29.

Automatic conversion script
Id: cif_fix_enum 1527 2010-12-29 10:47:43Z saulius 

The following automatic conversions were performed:

'_symmetry_cell_setting' value 'Monoclinic' changed to 'monoclinic'
according to /home/saulius/struct/CIF-dictionaries/cif_core.dic
dictionary named 'cif_core.dic' version 2.4.1 from 2010-06-29.

Automatic conversion script
Id: cif_fix_values 1715 2011-07-08 13:25:40Z adriana 

The following automatic conversions were performed:

'_exptl_crystal_density_meas' value 'not measured' was changed to '?'
- the value is perceived as not measured.

Automatic conversion script
Id: cif_fix_values 3008 2015-01-20 13:52:24Z robertas 
;
_cod_original_sg_symbol_H-M 'C 2/c'
_cod_database_code 2011805
_cod_database_fobs_code 2011805

loop_
_symmetry_equiv_pos_as_xyz
'x, y, z'
'-x, y, -z+1/2'
'x+1/2, y+1/2, z'
'-x+1/2, y+1/2, -z+1/2'
'-x, -y, -z'
'x, -y, z-1/2'
'-x+1/2, -y+1/2, -z'
'x+1/2, -y+1/2, z-1/2'

loop_
_atom_site_label
_atom_site_fract_x
_atom_site_fract_y
_atom_site_fract_z
_atom_site_U_iso_or_equiv
_atom_site_adp_type
_atom_site_calc_flag
_atom_site_refinement_flags
_atom_site_occupancy
_atom_site_disorder_assembly
_atom_site_disorder_group
_atom_site_type_symbol
C1 .18925(6) .30700(18) .93241(14) .0216(3) Uani d . 1 . . C
O1 .13723(5) .34454(16) .86910(11) .0297(3) Uani d . 1 . . O
C2 .23774(6) .19269(19) .85043(14) .0226(3) Uani d . 1 . . C
O2 .22213(5) .14586(16) .71195(10) .0282(3) Uani d . 1 . . O
H2 .1813(11) .193(3) .676(3) .061(7) Uiso d . 1 . . H
C3 .29392(6) .1371(2) .91739(14) .0233(3) Uani d . 1 . . C
H3 .3248(8) .062(2) .8663(18) .027(4) Uiso d . 1 . . H
N1 .11795(6) .21530(17) .54574(13) .0258(3) Uani d . 1 . . N
C10 .13339(7) .1763(2) .40779(16) .0258(3) Uani d . 1 . . C
H10 .1769(8) .151(2) .3935(18) .026(4) Uiso d . 1 . . H
C11 .08876(7) .1733(2) .28926(15) .0248(3) Uani d . 1 . . C
H11 .1015(8) .136(2) .192(2) .035(5) Uiso d . 1 . . H
C12 .02457(6) .21488(18) .31218(14) .0215(3) Uani d . 1 . . C
C13 .00852(7) .2576(2) .45608(15) .0262(3) Uani d . 1 . . C
H13 -.0336(9) .288(3) .481(2) .038(5) Uiso d . 1 . . H
C14 .05649(7) .2554(2) .56801(15) .0288(3) Uani d . 1 . . C
H14 .0478(9) .285(3) .670(2) .042(5) Uiso d . 1 . . H

loop_
_atom_site_aniso_label
_atom_site_aniso_U_11
_atom_site_aniso_U_22
_atom_site_aniso_U_33
_atom_site_aniso_U_12
_atom_site_aniso_U_13
_atom_site_aniso_U_23
C1 .0194(6) .0255(6) .0197(6) -.0009(5) -.0017(5) .0015(5)
O1 .0230(5) .0405(6) .0251(5) .0047(4) -.0050(4) -.0032(4)
C2 .0230(7) .0266(7) .0182(6) -.0018(5) -.0003(5) .0002(5)
O2 .0260(5) .0398(6) .0184(5) .0047(4) -.0045(4) -.0045(4)
C3 .0225(7) .0274(7) .0200(6) .0026(5) .0004(5) -.0021(5)
N1 .0248(6) .0296(6) .0224(6) .0002(5) -.0043(4) .0007(4)
C10 .0208(7) .0306(7) .0257(7) .0025(5) -.0024(5) -.0021(5)
C11 .0225(7) .0309(7) .0208(6) .0013(5) -.0012(5) -.0024(5)
C12 .0212(6) .0225(6) .0205(6) -.0008(5) -.0024(5) .0007(5)
C13 .0213(6) .0347(7) .0225(7) .0019(5) .0004(5) -.0018(6)
C14 .0264(7) .0398(8) .0198(6) .0005(6) -.0011(5) -.0014(6)

loop_
_atom_type_symbol
_atom_type_description
_atom_type_scat_dispersion_real
_atom_type_scat_dispersion_imag
_atom_type_scat_source
C C .0033 .0016 'International Tables Vol C Tables 4.2.6.8 and 6.1.1.4'
H H .0000 .0000 'International Tables Vol C Tables 4.2.6.8 and 6.1.1.4'
N N .0061 .0033 'International Tables Vol C Tables 4.2.6.8 and 6.1.1.4'
O O .0106 .0060 'International Tables Vol C Tables 4.2.6.8 and 6.1.1.4'

loop_
_geom_angle_atom_site_label_1
_geom_angle_atom_site_label_2
_geom_angle_atom_site_label_3
_geom_angle_site_symmetry_1
_geom_angle_site_symmetry_3
_geom_angle
O1 C1 C3 . 7_557 123.40(12)
O1 C1 C2 . . 118.45(12)
C3 C1 C2 7_557 . 118.13(12)
O2 C2 C3 . . 121.56(13)
O2 C2 C1 . . 117.40(12)
C3 C2 C1 . . 121.02(12)
C2 O2 H2 . . 114.3(14)
C2 C3 C1 . 7_557 120.79(12)
C2 C3 H3 . . 121.5(10)
C1 C3 H3 7_557 . 117.7(10)
C14 N1 C10 . . 117.49(12)
N1 C10 C11 . . 123.22(13)
N1 C10 H10 . . 116.5(10)
C11 C10 H10 . . 120.2(10)
C10 C11 C12 . . 119.42(13)
C10 C11 H11 . . 120.6(11)
C12 C11 H11 . . 119.9(11)
C11 C12 C13 . . 117.38(12)
C11 C12 C12 . 2 121.03(14)
C13 C12 C12 . 2 121.59(14)
C14 C13 C12 . . 119.07(13)
C14 C13 H13 . . 117.9(12)
C12 C13 H13 . . 123.1(12)
N1 C14 C13 . . 123.42(13)
N1 C14 H14 . . 114.4(11)
C13 C14 H14 . . 122.2(11)

loop_
_geom_bond_atom_site_label_1
_geom_bond_atom_site_label_2
_geom_bond_site_symmetry_2
_geom_bond_distance
_geom_bond_publ_flag
C1 O1 . 1.2321(17) ?
C1 C3 7_557 1.4495(18) ?
C1 C2 . 1.5164(19) ?
C2 O2 . 1.3283(16) ?
C2 C3 . 1.3519(19) ?
O2 H2 . .96(2) ?
C3 C1 7_557 1.4495(18) ?
C3 H3 . .967(16) ?
N1 C14 . 1.3382(19) ?
N1 C10 . 1.3408(18) ?
C10 C11 . 1.3907(19) ?
C10 H10 . .941(17) ?
C11 C12 . 1.3966(19) ?
C11 H11 . .977(19) ?
C12 C13 . 1.4013(18) ?
C12 C12 2 1.490(2) ?
C13 C14 . 1.3931(19) ?
C13 H13 . .945(18) ?
C14 H14 . .975(19) ?

loop_
_geom_hbond_atom_site_label_D
_geom_hbond_atom_site_label_H
_geom_hbond_atom_site_label_A
_geom_hbond_distance_DH
_geom_hbond_distance_HA
_geom_hbond_distance_DA
_geom_hbond_angle_DHA
_geom_hbond_publ_flag
O2 H2 N1 .96(2) 1.74(3) 2.6323(15) 154(2) yes
C14 H14 O1 .975(19) 2.572(19) 3.2082(17) 122.9(13) yes
